data_1549909
loop_
_publ_author_name
'Arnold, Polly L.'
'Kerr, Ryan W. F.'
'Weetman, Catherine'
'Docherty, Scott R.'
'Rieb, Julia'
'Cruickshank, Faye L.'
'Wang, Kai'
'Jandl, Christian'
'McMullon, Max W.'
'P\"othig, Alexander'
'K\"uhn, Fritz E'
'Smith, Andrew D.'

_publ_section_title
;
 Selective and catalytic carbon dioxide and heteroallene activation
 mediated by cerium N-heterocyclic carbene complexes.
;
_journal_issue 42
_journal_name_full 'Chemical science'
_journal_page_first 8035
_journal_page_last 8045
_journal_paper_doi 10.1039/c8sc03312a
_journal_volume 9
_journal_year 2018
_chemical_formula_moiety '0.5(C60 H87 Ce N6 O3), 0.5(C6 H14)'
_chemical_formula_sum 'C33 H50.5 Ce0.5 N3 O1.5'
_chemical_formula_weight 583.32
_space_group_crystal_system monoclinic
_space_group_IT_number 14
_space_group_name_Hall '-P 2ybc'
_space_group_name_H-M_alt 'P 1 21/c 1'
_symmetry_space_group_name_Hall '-P 2ybc'
_symmetry_space_group_name_H-M 'P 1 21/c 1'
_atom_sites_solution_hydrogens geom
_atom_sites_solution_primary dual
_audit_creation_date 2017-08-30
_audit_creation_method
;
Olex2 1.2
(compiled 2017.08.10 svn.r3458 for OlexSys, GUI svn.r5381)
;
_audit_update_record
;
2018-07-15 deposited with the CCDC.
2018-09-05 downloaded from the CCDC.
;
_cell_angle_alpha 90
_cell_angle_beta 102.741(2)
_cell_angle_gamma 90
_cell_formula_units_Z 8
_cell_length_a 18.8567(3)
_cell_length_b 20.0714(4)
_cell_length_c 19.2011(4)
_cell_measurement_reflns_used 12014
_cell_measurement_temperature 293(2)
_cell_measurement_theta_max 25.3340
_cell_measurement_theta_min 3.3410
_cell_volume 7088.3(2)
_computing_cell_refinement 'CrysAlisPro 1.171.38.46 (Rigaku OD, 2015)'
_computing_data_collection 'CrysAlisPro 1.171.38.46 (Rigaku OD, 2015)'
_computing_data_reduction 'CrysAlisPro 1.171.38.46 (Rigaku OD, 2015)'
_computing_molecular_graphics 'Olex2 (Dolomanov et al., 2009)'
_computing_publication_material 'Olex2 (Dolomanov et al., 2009)'
_computing_structure_refinement 'ShelXL (Sheldrick, 2015)'
_computing_structure_solution 'ShelXT (Sheldrick, 2015)'
_diffrn_ambient_temperature 293(2)
_diffrn_detector 'CCD plate'
_diffrn_detector_area_resol_mean 16.1042
_diffrn_detector_type Eos
_diffrn_measured_fraction_theta_full 0.998
_diffrn_measured_fraction_theta_max 0.986
_diffrn_measurement_details
;
List of Runs (angles in degrees, time in seconds):

  # Type    Start    End  Width  t~exp~   \w     \q     \k     \f   Frames
#--------------------------------------------------------------------------
  1  \w    -38.00  37.00   1.00   20.00    --  -16.47  19.00 -90.00   75
  2  \w    -24.00  10.00   1.00   20.00    --  -16.47 -99.00   0.00   34
  3  \w    -18.00  19.00   1.00   20.00    --  -16.47 -99.00-150.00   37
  4  \w    -85.00   5.00   1.00   20.00    --  -16.47 -37.00  90.00   90
  5  \w    -91.00 -34.00   1.00   20.00    --  -16.47-179.00-180.00   57
  6  \w     -8.00  87.00   1.00   20.00    --   18.03  77.00  90.00   95
  7  \w     21.00  48.00   1.00   20.00    --   18.03  57.00 -30.00   27
  8  \w      6.00  33.00   1.00   20.00    --   18.03  57.00 -90.00   27
  9  \w     35.00  90.00   1.00   20.00    --   18.03 179.00  90.00   55
;
_diffrn_measurement_device 'four-circle diffractometer'
_diffrn_measurement_device_type 'Xcalibur, Eos'
_diffrn_measurement_method '\w scans'
_diffrn_orient_matrix_type 'CrysAlisPro convention (1999,Acta A55,543-557)'
_diffrn_orient_matrix_UB_11 0.0207294000
_diffrn_orient_matrix_UB_12 0.0120378000
_diffrn_orient_matrix_UB_13 0.0330082000
_diffrn_orient_matrix_UB_21 0.0000371000
_diffrn_orient_matrix_UB_22 -0.0323162000
_diffrn_orient_matrix_UB_23 0.0148973000
_diffrn_orient_matrix_UB_31 0.0325206000
_diffrn_orient_matrix_UB_32 -0.0076688000
_diffrn_orient_matrix_UB_33 -0.0111336000
_diffrn_radiation_monochromator graphite
_diffrn_radiation_probe x-ray
_diffrn_radiation_type MoK\a
_diffrn_radiation_wavelength 0.71073
_diffrn_reflns_av_R_equivalents 0.0748
_diffrn_reflns_av_unetI/netI 0.0818
_diffrn_reflns_Laue_measured_fraction_full 0.998
_diffrn_reflns_Laue_measured_fraction_max 0.986
_diffrn_reflns_limit_h_max 23
_diffrn_reflns_limit_h_min -24
_diffrn_reflns_limit_k_max 25
_diffrn_reflns_limit_k_min -24
_diffrn_reflns_limit_l_max 24
_diffrn_reflns_limit_l_min -24
_diffrn_reflns_number 73360
_diffrn_reflns_point_group_measured_fraction_full 0.998
_diffrn_reflns_point_group_measured_fraction_max 0.986
_diffrn_reflns_theta_full 25.242
_diffrn_reflns_theta_max 27.485
_diffrn_reflns_theta_min 2.923
_diffrn_source 'fine-focus sealed X-ray tube'
_diffrn_source_type 'Enhance (Mo) X-ray Source'
_exptl_absorpt_coefficient_mu 0.685
_exptl_absorpt_correction_T_max 0.960
_exptl_absorpt_correction_T_min 0.922
_exptl_absorpt_correction_type analytical
_exptl_absorpt_process_details
;
CrysAlisPro 1.171.38.46 (Rigaku Oxford Diffraction, 2015)
Analytical numeric absorption correction using a multifaceted crystal
            model based on expressions derived by R.C. Clark & J.S. Reid.
(Clark, R. C. & Reid, J. S. (1995). Acta Cryst. A51, 887-897)
Empirical absorption correction using spherical harmonics,
 implemented in SCALE3 ABSPACK scaling algorithm.
;
_exptl_crystal_colour 'clear intense yellow'
_exptl_crystal_density_diffrn 1.093
_exptl_crystal_description block
_exptl_crystal_F_000 2484
_exptl_crystal_size_max 0.387
_exptl_crystal_size_mid 0.206
_exptl_crystal_size_min 0.18
_refine_diff_density_max 8.466
_refine_diff_density_min -4.415
_refine_diff_density_rms 0.141
_refine_ls_extinction_method none
_refine_ls_goodness_of_fit_ref 1.041
_refine_ls_hydrogen_treatment constr
_refine_ls_matrix_type full
_refine_ls_number_parameters 773
_refine_ls_number_reflns 16030
_refine_ls_number_restraints 172
_refine_ls_restrained_S_all 1.041
_refine_ls_R_factor_all 0.1309
_refine_ls_R_factor_gt 0.0975
_refine_ls_shift/su_max 0.001
_refine_ls_shift/su_mean 0.000
_refine_ls_structure_factor_coef Fsqd
_refine_ls_weighting_details 'w=1/[\s^2^(Fo^2^)+(0.0649P)^2^+67.6649P] where P=(Fo^2^+2Fc^2^)/3'
_refine_ls_weighting_scheme calc
_refine_ls_wR_factor_gt 0.2069
_refine_ls_wR_factor_ref 0.2261
_reflns_Friedel_coverage 0.000
_reflns_number_gt 11616
_reflns_number_total 16030
_reflns_threshold_expression 'I > 2\s(I)'
_cod_data_source_file c8sc03312a2.cif
_cod_data_source_block p17049_077_mono_sq
_cod_depositor_comments 'Adding full bibliography for 1549909--1549914.cif.'
_cod_original_formula_sum 'C33 H50.50 Ce0.50 N3 O1.50'
_cod_database_code 1549909
_shelx_shelxl_version_number 2014/7
_chemical_oxdiff_formula 'C50 H50 O3 N6 Ce1'
_shelx_space_group_comment
;
The symmetry employed for this shelxl refinement is uniquely defined
by the following loop, which should always be used as a source of
symmetry information in preference to the above space-group names.
They are only intended as comments.
;
_reflns_odcompleteness_completeness 98.52
_reflns_odcompleteness_iscentric 1
_reflns_odcompleteness_theta 27.42
_olex2_refinement_description
;
1. Fixed Uiso
 At 1.2 times of:
  All C(H) groups, All C(H,H) groups
 At 1.5 times of:
  All C(H,H,H) groups
2. Restrained distances
 C185-C183 \\sim C185-C181 \\sim C183-C181 \\sim C184-C182 \\sim C184-C186
 with sigma of 0.04
 C180-C18 \\sim C180-C185 \\sim C180-C183 \\sim C180-C181 \\sim C180-C184 \\sim
C180-C182 \\sim C180-
 C186
 with sigma of 0.02
 C383-C385 \\sim C383-C381 \\sim C385-C381 \\sim C382-C386
 with sigma of 0.04
 C380-C38 \\sim C380-C383 \\sim C380-C385 \\sim C380-C381 \\sim C380-C384 \\sim
C380-C382 \\sim C380-
 C386
 with sigma of 0.02
3. Rigid body (RIGU) restrains
 C185, C183, C181, C185, C180, C183, C180, C181, C180, C180, C18
 with sigma for 1-2 distances of 0.004 and sigma for 1-3 distances of 0.004
 C184, C182, C186, C184, C180, C182, C180, C186, C180, C180, C18
 with sigma for 1-2 distances of 0.004 and sigma for 1-3 distances of 0.004
 C185, C383, C183, C181, C385, C381, C185, C180, C183, C180, C181, C180, C383,
 C380, C385, C380, C381, C380, C380, C38
 with sigma for 1-2 distances of 0.004 and sigma for 1-3 distances of 0.004
 C184, C182, C186, C384, C382, C386, C184, C180, C182, C180, C186, C180, C384,
 C380, C382, C380, C386, C380, C380, C38, C180, C18
 with sigma for 1-2 distances of 0.004 and sigma for 1-3 distances of 0.004
4. Others
 Sof(C184)=Sof(H18J)=Sof(H18K)=Sof(H18L)=Sof(C182)=Sof(H18M)=Sof(H18N)=
 Sof(H18O)=Sof(C186)=Sof(H18P)=Sof(H18Q)=Sof(H18R)=1-FVAR(1)
 Sof(C185)=Sof(H18A)=Sof(H18B)=Sof(H18C)=Sof(C183)=Sof(H18D)=Sof(H18E)=
 Sof(H18F)=Sof(C181)=Sof(H18G)=Sof(H18H)=Sof(H18I)=FVAR(1)
 Sof(C384)=Sof(H38J)=Sof(H38K)=Sof(H38L)=Sof(C382)=Sof(H38M)=Sof(H38N)=
 Sof(H38O)=Sof(C386)=Sof(H38P)=Sof(H38Q)=Sof(H38R)=1-FVAR(2)
 Sof(C383)=Sof(H38A)=Sof(H38B)=Sof(H38C)=Sof(C385)=Sof(H38D)=Sof(H38E)=
 Sof(H38F)=Sof(C381)=Sof(H38G)=Sof(H38H)=Sof(H38I)=FVAR(2)
5.a Ternary CH refined with riding coordinates:
 C50(H50), C70(H70), C60(H60)
5.b Secondary CH2 refined with riding coordinates:
 C502(H50D,H50E), C501(H50F,H50G), C503(H50H,H50I), C504(H50M,H50N)
5.c Aromatic/amide H refined with riding coordinates:
 C12(H12), C32(H32), C13(H13), C33(H33), C39(H39), C19(H19), C17(H17),
 C37(H37), C23(H23), C27(H27), C29(H29), C22(H22)
5.d Idealised Me refined as rotating group:
 C162(H16A,H16B,H16C), C51(H51A,H51B,H51C), C161(H16D,H16E,H16F), C262(H26A,
 H26B,H26C), C363(H36A,H36B,H36C), C62(H62A,H62B,H62C), C72(H72A,H72B,H72C),
 C163(H16G,H16H,H16I), C52(H52A,H52B,H52C), C362(H36D,H36E,H36F), C261(H26D,
 H26E,H26F), C61(H61A,H61B,H61C), C361(H36G,H36H,H36I), C71(H71A,H71B,H71C),
 C263(H26G,H26H,H26I), C283(H28A,H28B,H28C), C282(H28D,H28E,H28F), C281(H28G,
 H28H,H28I), C500(H50A,H50B,H50C), C185(H18A,H18B,H18C), C383(H38A,H38B,H38C),
 C183(H18D,H18E,H18F), C181(H18G,H18H,H18I), C385(H38D,H38E,H38F), C381(H38G,
 H38H,H38I), C505(H50J,H50K,H50L), C184(H18J,H18K,H18L), C182(H18M,H18N,H18O),
 C186(H18P,H18Q,H18R), C384(H38J,H38K,H38L), C382(H38M,H38N,H38O), C386(H38P,
 H38Q,H38R)
;
_shelxl_res_file
;
p17049_077_mono_sq.res created by SHELXL-2014/7
TITL p17049_077_mono_a.res in P2(1)/c
REM Old TITL P17049_077_mono in Pc
REM SHELXT solution in P2(1)/c
REM R1 0.206, Rweak 0.069, Alpha 0.049, Orientation as input
REM Formula found by SHELXT: C60 N7 O3 Ce
CELL 0.71073 18.8567 20.0714 19.2011 90 102.741 90
ZERR 8 0.0003 0.0004 0.0004 0 0.002 0
LATT 1
SYMM -X,0.5+Y,0.5-Z
SFAC C H Ce N O
UNIT 264 404 4 24 12
SADI 0.04 C185 C183 C185 C181 C183 C181 C184 C182 C184 C186
SADI C180 C18 C180 C185 C180 C183 C180 C181 C180 C184 C180 C182 C180 C186
SADI 0.04 C383 C385 C383 C381 C385 C381 C382 C386
SADI C380 C38 C380 C383 C380 C385 C380 C381 C380 C384 C380 C382 C380 C386
RIGU C185 C183 C181 C185 C180 C183 C180 C181 C180 C180 C18
RIGU C184 C182 C186 C184 C180 C182 C180 C186 C180 C180 C18
RIGU C185 C383 C183 C181 C385 C381 C185 C180 C183 C180 C181 C180 C383 C380 =
 C385 C380 C381 C380 C380 C38
RIGU C184 C182 C186 C384 C382 C386 C184 C180 C182 C180 C186 C180 C384 C380 =
 C382 C380 C386 C380 C380 C38 C180 C18
 
L.S. 5 0 53
PLAN  20
BOND $H
list 4
ABIN
fmap 2
acta
REM <olex2.extras>
"
REM </olex2.extras>
 
WGHT    0.064900   67.664894
FVAR       0.23836   0.63275   0.57352
CE01  3    0.252935    0.510246    0.507311    11.00000    0.01843    0.04009 =
         0.02695    0.01549    0.00241    0.00584
O1    5    0.178019    0.425029    0.534475    11.00000    0.02424    0.02621 =
         0.02737    0.00200    0.00757    0.00472
O3    5    0.353519    0.514797    0.598100    11.00000    0.02286    0.02046 =
         0.03528    0.00500   -0.00035    0.00420
O2    5    0.276392    0.603290    0.447814    11.00000    0.03074    0.03749 =
         0.03673    0.00272   -0.00447    0.00432
N1    4    0.091871    0.523076    0.578733    11.00000    0.02260    0.01829 =
         0.02587   -0.00318    0.00221    0.00045
N6    4    0.427918    0.429658    0.521952    11.00000    0.02033    0.02496 =
         0.03002    0.00746    0.00133    0.00470
N3    4    0.192696    0.556129    0.318428    11.00000    0.03103    0.03593 =
         0.02887   -0.00327   -0.00441    0.00036
N2    4    0.078681    0.607163    0.508082    11.00000    0.02099    0.02175 =
         0.02891   -0.00231    0.00122   -0.00115
N5    4    0.396886    0.444774    0.409577    11.00000    0.02157    0.03472 =
         0.02754    0.00827    0.00253   -0.00271
C11   1    0.128864    0.561122    0.539699    11.00000    0.02435    0.01565 =
         0.02624   -0.00225   -0.00057   -0.00394
N4    4    0.161453    0.454250    0.326944    11.00000    0.03483    0.03973 =
         0.03681   -0.00261   -0.00018    0.00297
C35   1    0.394347    0.466439    0.632736    11.00000    0.01536    0.01865 =
         0.03772    0.00598   -0.00029   -0.00171
C15   1    0.158510    0.416601    0.596110    11.00000    0.02061    0.02377 =
         0.02243   -0.00202   -0.00076    0.00070
C36   1    0.403645    0.457709    0.707947    11.00000    0.01772    0.02402 =
         0.03228   -0.00298   -0.00174    0.00113
C34   1    0.429090    0.421118    0.596330    11.00000    0.01765    0.02941 =
         0.02444    0.00745    0.00068   -0.00077
C12   1    0.020571    0.545824    0.570728    11.00000    0.02312    0.02236 =
         0.03143   -0.00162    0.00561    0.00221
AFIX  43
H12   2   -0.014854    0.527949    0.592130    11.00000   -1.20000
AFIX   0
C21   1    0.181767    0.506024    0.369319    11.00000    0.02314    0.02469 =
         0.03201   -0.00924    0.00404   -0.00159
C26   1    0.269029    0.714895    0.402893    11.00000    0.02557    0.02616 =
         0.02817    0.00132    0.00187    0.00245
C32   1    0.490543    0.421669    0.494980    11.00000    0.02449    0.02540 =
         0.03102    0.00128    0.00382    0.00252
AFIX  43
H32   2    0.536940    0.411520    0.521098    11.00000   -1.20000
AFIX   0
C13   1    0.012777    0.597732    0.526865    11.00000    0.02428    0.03086 =
         0.02905   -0.01090    0.00186    0.00308
AFIX  43
H13   2   -0.029135    0.622979    0.511653    11.00000   -1.20000
AFIX   0
C33   1    0.471067    0.431335    0.425106    11.00000    0.02747    0.02849 =
         0.03737    0.00288    0.00843    0.00363
AFIX  43
H33   2    0.501148    0.429492    0.392737    11.00000   -1.20000
AFIX   0
C39   1    0.468221    0.366816    0.630578    11.00000    0.02251    0.02498 =
         0.03302    0.00260    0.00187    0.00334
AFIX  43
H39   2    0.489300    0.336964    0.604088    11.00000   -1.20000
AFIX   0
C16   1    0.174794    0.357813    0.638665    11.00000    0.02160    0.01915 =
         0.03309   -0.00054    0.00101    0.00070
C160  1    0.211239    0.298403    0.611194    11.00000    0.02877    0.02547 =
         0.03428    0.00052    0.00430    0.00510
C31   1    0.368694    0.444590    0.468928    11.00000    0.02539    0.02637 =
         0.02881    0.00950   -0.00051   -0.00222
C25   1    0.252744    0.645742    0.396814    11.00000    0.03263    0.03529 =
         0.02922    0.00795    0.00706    0.01051
C19   1    0.102711    0.462887    0.689656    11.00000    0.02249    0.02265 =
         0.03194   -0.00533    0.00458   -0.00080
AFIX  43
H19   2    0.078461    0.498063    0.705717    11.00000   -1.20000
AFIX   0
C24   1    0.208736    0.624045    0.332769    11.00000    0.04150    0.02327 =
         0.02569   -0.00439    0.01116   -0.00424
C17   1    0.157095    0.356650    0.705150    11.00000    0.02512    0.02720 =
         0.03003    0.00753    0.00254    0.00080
AFIX  43
H17   2    0.169749    0.318846    0.733136    11.00000   -1.20000
AFIX   0
C38   1    0.476168    0.356660    0.702605    11.00000    0.02625    0.03247 =
         0.03220    0.00945    0.00135    0.00768
C37   1    0.443965    0.402705    0.739289    11.00000    0.02576    0.03144 =
         0.02276    0.00225    0.00085    0.00217
AFIX  43
H37   2    0.449466    0.396731    0.788221    11.00000   -1.20000
AFIX   0
C162  1    0.286145    0.317193    0.598403    11.00000    0.03077    0.03566 =
         0.04349   -0.00277    0.00451    0.00873
AFIX 137
H16A  2    0.280684    0.351286    0.562547    11.00000   -1.50000
H16B  2    0.308329    0.278641    0.582613    11.00000   -1.50000
H16C  2    0.316323    0.333416    0.642041    11.00000   -1.50000
AFIX   0
C50   1    0.092090    0.656819    0.457418    11.00000    0.02793    0.01948 =
         0.04132    0.00585    0.00074   -0.00093
AFIX  13
H50   2    0.143297    0.653621    0.454802    11.00000   -1.20000
AFIX   0
C14   1    0.118888    0.466852    0.622664    11.00000    0.01533    0.02800 =
         0.02779   -0.00030   -0.00379   -0.00325
C260  1    0.318342    0.743649    0.472311    11.00000    0.03697    0.03494 =
         0.03520   -0.00708    0.00427    0.00045
C18   1    0.121836    0.407782    0.733121    11.00000    0.02533    0.03483 =
         0.02863    0.00188    0.00465   -0.00419
C23   1    0.158625    0.462749    0.256287    11.00000    0.04546    0.03512 =
         0.02214   -0.00549   -0.00256   -0.00740
AFIX  43
H23   2    0.145253    0.431588    0.219912    11.00000   -1.20000
AFIX   0
C51   1    0.045884    0.643001    0.383393    11.00000    0.03691    0.04191 =
         0.03463    0.01047    0.00095   -0.00867
AFIX 137
H51A  2    0.056048    0.598981    0.368639    11.00000   -1.50000
H51B  2    0.057057    0.675026    0.350253    11.00000   -1.50000
H51C  2   -0.004639    0.646269    0.384532    11.00000   -1.50000
AFIX   0
C70   1    0.354097    0.459644    0.336759    11.00000    0.02341    0.04564 =
         0.02611    0.01271   -0.00093   -0.00519
AFIX  13
H70   2    0.302517    0.461016    0.338306    11.00000   -1.20000
AFIX   0
C161  1    0.162766    0.272947    0.540220    11.00000    0.03534    0.02655 =
         0.04136   -0.00272    0.00780    0.00225
AFIX 137
H16D  2    0.117897    0.256092    0.548998    11.00000   -1.50000
H16E  2    0.187634    0.238019    0.521128    11.00000   -1.50000
H16F  2    0.152754    0.308971    0.506591    11.00000   -1.50000
AFIX   0
C27   1    0.237067    0.757413    0.349081    11.00000    0.03095    0.02319 =
         0.04354    0.00006    0.00593    0.00052
AFIX  43
H27   2    0.247643    0.802599    0.354879    11.00000   -1.20000
AFIX   0
C262  1    0.391532    0.706007    0.491838    11.00000    0.03012    0.04664 =
         0.04917    0.00202    0.00015    0.00336
AFIX 137
H26A  2    0.383025    0.660762    0.504012    11.00000   -1.50000
H26B  2    0.422763    0.727360    0.531866    11.00000   -1.50000
H26C  2    0.414276    0.706512    0.451766    11.00000   -1.50000
AFIX   0
C28   1    0.189563    0.736960    0.286054    11.00000    0.03623    0.03517 =
         0.03181    0.00865    0.00690    0.00483
C360  1    0.371053    0.508343    0.753145    11.00000    0.02731    0.03578 =
         0.03321   -0.00362    0.00220   -0.00036
C363  1    0.287440    0.509787    0.727774    11.00000    0.02449    0.03096 =
         0.04890   -0.00943    0.00988   -0.00084
AFIX 137
H36A  2    0.274570    0.527417    0.680175    11.00000   -1.50000
H36B  2    0.267144    0.537466    0.759219    11.00000   -1.50000
H36C  2    0.268632    0.465375    0.728158    11.00000   -1.50000
AFIX   0
C29   1    0.176199    0.669212    0.278877    11.00000    0.03519    0.04045 =
         0.03063    0.00396    0.00212    0.00309
AFIX  43
H29   2    0.145195    0.653186    0.237763    11.00000   -1.20000
AFIX   0
C22   1    0.180222    0.528585    0.250289    11.00000    0.04571    0.06171 =
         0.03299   -0.00034    0.00405    0.00933
AFIX  43
H22   2    0.185311    0.549980    0.208707    11.00000   -1.20000
AFIX   0
C62   1    0.209392    0.341676    0.362396    11.00000    0.05149    0.03112 =
         0.06253   -0.00175    0.01745   -0.00716
AFIX 137
H62A  2    0.218346    0.334535    0.315648    11.00000   -1.50000
H62B  2    0.198742    0.299858    0.382108    11.00000   -1.50000
H62C  2    0.251698    0.361054    0.392706    11.00000   -1.50000
AFIX   0
C60   1    0.145310    0.388354    0.357229    11.00000    0.04224    0.02908 =
         0.04627   -0.00368    0.01092   -0.00909
AFIX  13
H60   2    0.138406    0.396145    0.405683    11.00000   -1.20000
AFIX   0
C72   1    0.375700    0.527823    0.313899    11.00000    0.02994    0.06033 =
         0.03921    0.01860   -0.00126   -0.00345
AFIX 137
H72A  2    0.365405    0.561053    0.346251    11.00000   -1.50000
H72B  2    0.348594    0.537387    0.266487    11.00000   -1.50000
H72C  2    0.426745    0.528092    0.314520    11.00000   -1.50000
AFIX   0
C180  1    0.107447    0.405333    0.808600    11.00000    0.04652    0.04451 =
         0.02713    0.00172    0.00985   -0.00520
C163  1    0.222168    0.240023    0.663466    11.00000    0.05868    0.04142 =
         0.04538    0.00594    0.01335    0.01712
AFIX 137
H16G  2    0.253595    0.253428    0.707651    11.00000   -1.50000
H16H  2    0.243772    0.203394    0.643541    11.00000   -1.50000
H16I  2    0.176006    0.226543    0.672070    11.00000   -1.50000
AFIX   0
C52   1    0.078540    0.727104    0.480992    11.00000    0.03958    0.02738 =
         0.06281    0.00835    0.00434    0.00165
AFIX 137
H52A  2    0.027893    0.732372    0.480784    11.00000   -1.50000
H52B  2    0.092223    0.758656    0.448740    11.00000   -1.50000
H52C  2    0.106947    0.734666    0.528337    11.00000   -1.50000
AFIX   0
C362  1    0.403015    0.576936    0.746786    11.00000    0.03400    0.03171 =
         0.05135   -0.00807    0.00455   -0.00557
AFIX 137
H36D  2    0.454837    0.575257    0.763719    11.00000   -1.50000
H36E  2    0.382794    0.608194    0.774917    11.00000   -1.50000
H36F  2    0.391620    0.590720    0.697703    11.00000   -1.50000
AFIX   0
C280  1    0.155466    0.787364    0.228840    11.00000    0.04095    0.03980 =
         0.04446    0.01284    0.00811    0.01168
C261  1    0.279840    0.736827    0.534502    11.00000    0.03995    0.05599 =
         0.04447   -0.01839    0.00539   -0.00181
AFIX 137
H26D  2    0.231594    0.754789    0.520667    11.00000   -1.50000
H26E  2    0.306627    0.760800    0.575137    11.00000   -1.50000
H26F  2    0.277208    0.690625    0.546612    11.00000   -1.50000
AFIX   0
C380  1    0.515845    0.295544    0.739427    11.00000    0.04702    0.04073 =
         0.04403    0.02068    0.00578    0.02001
C61   1    0.075357    0.359997    0.313298    11.00000    0.04010    0.06327 =
         0.06068   -0.00397    0.00774   -0.01881
AFIX 137
H61A  2    0.037477    0.392714    0.308764    11.00000   -1.50000
H61B  2    0.062028    0.321055    0.336480    11.00000   -1.50000
H61C  2    0.082138    0.348212    0.266748    11.00000   -1.50000
AFIX   0
C361  1    0.388036    0.488645    0.832798    11.00000    0.05005    0.05186 =
         0.03866   -0.00715    0.00694    0.00466
AFIX 137
H36G  2    0.368208    0.445330    0.837931    11.00000   -1.50000
H36H  2    0.366722    0.520630    0.859246    11.00000   -1.50000
H36I  2    0.439741    0.487723    0.850763    11.00000   -1.50000
AFIX   0
C71   1    0.364535    0.405834    0.284923    11.00000    0.04235    0.07709 =
         0.02972   -0.00421    0.00622   -0.00383
AFIX 137
H71A  2    0.412857    0.408589    0.276711    11.00000   -1.50000
H71B  2    0.329826    0.411761    0.240581    11.00000   -1.50000
H71C  2    0.357553    0.362960    0.304537    11.00000   -1.50000
AFIX   0
C263  1    0.336614    0.817667    0.464210    11.00000    0.06250    0.03155 =
         0.05938   -0.00835   -0.00044   -0.00744
AFIX 137
H26G  2    0.359341    0.822828    0.424448    11.00000   -1.50000
H26H  2    0.369167    0.832783    0.507006    11.00000   -1.50000
H26I  2    0.292720    0.843512    0.456128    11.00000   -1.50000
AFIX   0
C283  1    0.089484    0.757942    0.176459    11.00000    0.06450    0.04910 =
         0.04692    0.01166   -0.00782    0.01742
AFIX 137
H28A  2    0.104471    0.719904    0.153010    11.00000   -1.50000
H28B  2    0.069201    0.790912    0.141497    11.00000   -1.50000
H28C  2    0.053515    0.744611    0.202112    11.00000   -1.50000
AFIX   0
C282  1    0.211838    0.807855    0.187632    11.00000    0.06285    0.07273 =
         0.05882    0.03663    0.01650    0.00873
AFIX 137
H28D  2    0.254445    0.824029    0.220274    11.00000   -1.50000
H28E  2    0.192299    0.842419    0.154348    11.00000   -1.50000
H28F  2    0.224483    0.770101    0.162167    11.00000   -1.50000
AFIX   0
C281  1    0.129481    0.848205    0.262317    11.00000    0.06024    0.04008 =
         0.07145    0.00385   -0.00556    0.02173
AFIX 137
H28G  2    0.093092    0.835340    0.287660    11.00000   -1.50000
H28H  2    0.109106    0.879608    0.225635    11.00000   -1.50000
H28I  2    0.169738    0.868320    0.294924    11.00000   -1.50000
AFIX   0
 
C500  1    0.384778    0.249304    0.439700    11.00000    0.10581    0.09056 =
         0.08882   -0.00375    0.03329    0.02910
AFIX 137
H50A  2    0.346204    0.235394    0.400964    11.00000   -1.50000
H50B  2    0.420446    0.273558    0.421165    11.00000   -1.50000
H50C  2    0.365397    0.277411    0.471444    11.00000   -1.50000
AFIX   0
 
PART 1
C185  1    0.123212    0.339277    0.845649    21.00000    0.07268    0.05506 =
         0.03358    0.00881    0.02559    0.00687
AFIX 137
H18A  2    0.092002    0.305826    0.819311    21.00000   -1.50000
H18B  2    0.114653    0.342420    0.893006    21.00000   -1.50000
H18C  2    0.173049    0.327393    0.848293    21.00000   -1.50000
AFIX   0
C383  1    0.594322    0.294649    0.733944    31.00000    0.04651    0.04790 =
         0.06226    0.02460    0.00775    0.02323
AFIX 137
H38A  2    0.597274    0.303300    0.685493    31.00000   -1.50000
H38B  2    0.614975    0.251746    0.748269    31.00000   -1.50000
H38C  2    0.620719    0.328329    0.764577    31.00000   -1.50000
AFIX   0
C183  1    0.027081    0.423669    0.806676    21.00000    0.05237    0.06066 =
         0.03535    0.00371    0.01751    0.00218
AFIX 137
H18D  2    0.015570    0.465393    0.782370    21.00000   -1.50000
H18E  2    0.020210    0.427438    0.854593    21.00000   -1.50000
H18F  2   -0.004250    0.389516    0.781875    21.00000   -1.50000
AFIX   0
 
PART 0
C502  1    0.372177    0.139933    0.502629    11.00000    0.12769    0.09027 =
         0.09138   -0.01283    0.04638   -0.00334
AFIX  23
H50D  2    0.337972    0.124478    0.460327    11.00000   -1.20000
H50E  2    0.344271    0.162931    0.532075    11.00000   -1.20000
AFIX   0
C501  1    0.419931    0.188656    0.479964    11.00000    0.09571    0.09108 =
         0.10752   -0.00589    0.01365   -0.00940
AFIX  23
H50F  2    0.447525    0.165900    0.450058    11.00000   -1.20000
H50G  2    0.454388    0.204019    0.522136    11.00000   -1.20000
AFIX   0
C503  1    0.405222    0.081204    0.542133    11.00000    0.17025    0.08966 =
         0.13365    0.01232    0.03197   -0.02535
AFIX  23
H50H  2    0.438706    0.095947    0.585244    11.00000   -1.20000
H50I  2    0.433314    0.057691    0.513234    11.00000   -1.20000
AFIX   0
 
PART 1
C181  1    0.152286    0.460428    0.854466    21.00000    0.07036    0.06277 =
         0.02574   -0.00031    0.01039   -0.01290
AFIX 137
H18G  2    0.203183    0.451341    0.859779    21.00000   -1.50000
H18H  2    0.140611    0.461412    0.900657    21.00000   -1.50000
H18I  2    0.140937    0.502780    0.831475    21.00000   -1.50000
AFIX   0
C385  1    0.478775    0.232723    0.698874    31.00000    0.06408    0.03913 =
         0.07401    0.01435    0.00046    0.01697
AFIX 137
H38D  2    0.428427    0.231675    0.701107    31.00000   -1.50000
H38E  2    0.502543    0.193256    0.720737    31.00000   -1.50000
H38F  2    0.482594    0.234665    0.649879    31.00000   -1.50000
AFIX   0
C381  1    0.508397    0.284722    0.815800    31.00000    0.07498    0.05676 =
         0.05328    0.02697    0.01670    0.03423
AFIX 137
H38G  2    0.529437    0.321769    0.844727    31.00000   -1.50000
H38H  2    0.533182    0.244504    0.834150    31.00000   -1.50000
H38I  2    0.457866    0.281057    0.816781    31.00000   -1.50000
AFIX   0
 
PART 0
C505  1    0.386192   -0.022977    0.600664    11.00000    0.15959    0.21425 =
         0.14284    0.04114    0.00912    0.02044
AFIX 137
H50J  2    0.413288   -0.046884    0.571869    11.00000   -1.50000
H50K  2    0.349356   -0.051504    0.611802    11.00000   -1.50000
H50L  2    0.418393   -0.008805    0.644091    11.00000   -1.50000
AFIX   0
C504  1    0.352727    0.034033    0.562264    11.00000    0.27369    0.13070 =
         0.17777    0.06955    0.04693   -0.00520
AFIX  23
H50M  2    0.324712    0.057323    0.591399    11.00000   -1.20000
H50N  2    0.319191    0.019126    0.519260    11.00000   -1.20000
AFIX   0
 
PART 2
C184  1    0.066943    0.340113    0.813924   -21.00000    0.06210    0.05516 =
         0.04384    0.00281    0.02583   -0.00908
AFIX 137
H18J  2    0.019990    0.341652    0.781975   -21.00000   -1.50000
H18K  2    0.061128    0.334261    0.861973   -21.00000   -1.50000
H18L  2    0.094302    0.303512    0.801165   -21.00000   -1.50000
AFIX   0
C182  1    0.064522    0.463813    0.824660   -21.00000    0.07224    0.05748 =
         0.03739    0.00655    0.02734    0.00547
AFIX 137
H18M  2    0.092772    0.503695    0.825359   -21.00000   -1.50000
H18N  2    0.052736    0.457708    0.870394   -21.00000   -1.50000
H18O  2    0.020513    0.467561    0.788534   -21.00000   -1.50000
AFIX   0
C186  1    0.182336    0.399568    0.860460   -21.00000    0.05627    0.07077 =
         0.03415    0.00347    0.00690   -0.00457
AFIX 137
H18P  2    0.201442    0.355572    0.857546   -21.00000   -1.50000
H18Q  2    0.177162    0.407827    0.908335   -21.00000   -1.50000
H18R  2    0.215015    0.431716    0.847776   -21.00000   -1.50000
AFIX   0
C384  1    0.569853    0.268219    0.698330   -31.00000    0.06052    0.05747 =
         0.06475    0.02290    0.01494    0.02897
AFIX 137
H38J  2    0.544140    0.244385    0.657091   -31.00000   -1.50000
H38K  2    0.603130    0.238629    0.728492   -31.00000   -1.50000
H38L  2    0.596364    0.304403    0.683477   -31.00000   -1.50000
AFIX   0
C382  1    0.567947    0.320441    0.809140   -31.00000    0.07141    0.06506 =
         0.06081    0.01952   -0.00582    0.02550
AFIX 137
H38M  2    0.594992    0.358161    0.798448   -31.00000   -1.50000
H38N  2    0.600953    0.285361    0.828758   -31.00000   -1.50000
H38O  2    0.540006    0.333144    0.843176   -31.00000   -1.50000
AFIX   0
C386  1    0.465603    0.244186    0.759148   -31.00000    0.06705    0.05580 =
         0.08213    0.03387    0.01835    0.01256
AFIX 137
H38P  2    0.436979    0.264183    0.789155   -31.00000   -1.50000
H38Q  2    0.493702    0.208240    0.784297   -31.00000   -1.50000
H38R  2    0.434059    0.227350    0.716581   -31.00000   -1.50000
AFIX   0
HKLF 4
 
REM  p17049_077_mono_a.res in P2(1)/c
REM R1 =  0.0975 for   11616 Fo > 4sig(Fo)  and  0.1309 for all   16030 data
REM    773 parameters refined using    172 restraints
 
END  
     
WGHT      0.0649     67.4786 

REM Highest difference peak  8.466,  deepest hole -4.415,  1-sigma level  0.141
Q1    1   0.2491  0.4700  0.4930  11.00000  0.05    8.47
Q2    1   0.2502  0.5452  0.4903  11.00000  0.05    1.65
Q3    1   0.3005  0.6567  0.4401  11.00000  0.05    0.98
Q4    1   0.1419  0.4845  0.1910  11.00000  0.05    0.96
Q5    1   0.1193  0.3911  0.2728  11.00000  0.05    0.92
Q6    1   0.1759  0.5079  0.3153  11.00000  0.05    0.92
Q7    1   0.2391  0.5627  0.5427  11.00000  0.05    0.88
Q8    1   0.1890  0.3476  0.3082  11.00000  0.05    0.85
Q9    1   0.1986  0.5870  0.2270  11.00000  0.05    0.83
Q10   1   0.0811  0.3574  0.2159  11.00000  0.05    0.77
Q11   1   0.2628  0.5367  0.5677  11.00000  0.05    0.76
Q12   1   0.1889  0.4706  0.3784  11.00000  0.05    0.75
Q13   1   0.2616  0.4293  0.4580  11.00000  0.05    0.75
Q14   1   0.1668  0.5350  0.1719  11.00000  0.05    0.74
Q15   1   0.2935  0.6890  0.5646  11.00000  0.05    0.72
Q16   1   0.3488  0.6708  0.5152  11.00000  0.05    0.68
Q17   1   0.2314  0.6785  0.3298  11.00000  0.05    0.65
Q18   1   0.2883  0.5268  0.4719  11.00000  0.05    0.65
Q19   1   0.2077  0.4765  0.5322  11.00000  0.05    0.63
Q20   1   0.2918  0.5613  0.5349  11.00000  0.05    0.62

  REM The information below was added by Olex2.
  REM
  REM R1 = 0.0975 for 11616 Fo > 4sig(Fo) and 0.1309 for all 74620 data
  REM n/a parameters refined using n/a restraints
  REM Highest difference peak 8.47, deepest hole -4.42
  REM Mean Shift 0, Max Shift -0.001.

  REM +++ Tabular Listing of Refinement Information +++
  REM R1_all = 0.1309
  REM R1_gt = 0.0975
  REM wR_ref = 0.2261
  REM GOOF = 1.041
  REM Shift_max = -0.001
  REM Shift_mean = 0
  REM Reflections_all = 74620
  REM Reflections_gt = 11616
  REM Parameters = n/a
  REM Hole = -4.42
  REM Peak = 8.47
  REM Flack = n/a
;
_olex2_submission_special_instructions 'No special instructions were received'
_oxdiff_exptl_absorpt_empirical_details
;
Empirical correction (ABSPACK) includes:
- Absorption correction using spherical harmonics
- Frame scaling
;
_oxdiff_exptl_absorpt_empirical_full_max 1.197
_oxdiff_exptl_absorpt_empirical_full_min 0.871

loop_
_space_group_symop_operation_xyz
'x, y, z'
'-x, y+1/2, -z+1/2'
'-x, -y, -z'
'x, -y-1/2, z-1/2'

loop_
_atom_site_label
_atom_site_type_symbol
_atom_site_fract_x
_atom_site_fract_y
_atom_site_fract_z
_atom_site_U_iso_or_equiv
_atom_site_adp_type
_atom_site_occupancy
_atom_site_site_symmetry_order
_atom_site_calc_flag
_atom_site_refinement_flags_posn
_atom_site_refinement_flags_adp
_atom_site_refinement_flags_occupancy
_atom_site_disorder_assembly
_atom_site_disorder_group
Ce01 Ce 0.25293(2) 0.51025(2) 0.50731(2) 0.02889(13) Uani 1 1 d . . . . .
O1 O 0.1780(2) 0.4250(2) 0.5345(2) 0.0256(9) Uani 1 1 d . . . . .
O3 O 0.3535(2) 0.5148(2) 0.5981(2) 0.0272(10) Uani 1 1 d . . . . .
O2 O 0.2764(3) 0.6033(3) 0.4478(3) 0.0368(12) Uani 1 1 d . . . . .
N1 N 0.0919(3) 0.5231(3) 0.5787(3) 0.0227(11) Uani 1 1 d . . . . .
N6 N 0.4279(3) 0.4297(3) 0.5220(3) 0.0258(11) Uani 1 1 d . . . . .
N3 N 0.1927(3) 0.5561(3) 0.3184(3) 0.0336(13) Uani 1 1 d . . . . .
N2 N 0.0787(3) 0.6072(3) 0.5081(3) 0.0245(11) Uani 1 1 d . . . . .
N5 N 0.3969(3) 0.4448(3) 0.4096(3) 0.0284(12) Uani 1 1 d . . . . .
C11 C 0.1289(3) 0.5611(3) 0.5397(3) 0.0230(13) Uani 1 1 d . . . . .
N4 N 0.1615(3) 0.4543(3) 0.3269(3) 0.0384(14) Uani 1 1 d . . . . .
C35 C 0.3943(3) 0.4664(3) 0.6327(4) 0.0249(13) Uani 1 1 d . . . . .
C15 C 0.1585(3) 0.4166(3) 0.5961(3) 0.0231(13) Uani 1 1 d . . . . .
C36 C 0.4036(3) 0.4577(3) 0.7079(3) 0.0258(13) Uani 1 1 d . . . . .
C34 C 0.4291(3) 0.4211(3) 0.5963(3) 0.0244(13) Uani 1 1 d . . . . .
C12 C 0.0206(3) 0.5458(3) 0.5707(3) 0.0257(13) Uani 1 1 d . . . . .
H12 H -0.0149 0.5279 0.5921 0.031 Uiso 1 1 calc R . . . .
C21 C 0.1818(3) 0.5060(3) 0.3693(3) 0.0269(13) Uani 1 1 d . . . . .
C26 C 0.2690(3) 0.7149(3) 0.4029(3) 0.0273(14) Uani 1 1 d . . . . .
C32 C 0.4905(3) 0.4217(3) 0.4950(3) 0.0273(14) Uani 1 1 d . . . . .
H32 H 0.5369 0.4115 0.5211 0.033 Uiso 1 1 calc R . . . .
C13 C 0.0128(3) 0.5977(3) 0.5269(3) 0.0287(14) Uani 1 1 d . . . . .
H13 H -0.0291 0.6230 0.5117 0.034 Uiso 1 1 calc R . . . .
C33 C 0.4711(4) 0.4313(3) 0.4251(4) 0.0309(15) Uani 1 1 d . . . . .
H33 H 0.5011 0.4295 0.3927 0.037 Uiso 1 1 calc R . . . .
C39 C 0.4682(3) 0.3668(3) 0.6306(4) 0.0275(14) Uani 1 1 d . . . . .
H39 H 0.4893 0.3370 0.6041 0.033 Uiso 1 1 calc R . . . .
C16 C 0.1748(3) 0.3578(3) 0.6387(3) 0.0254(13) Uani 1 1 d . . . . .
C160 C 0.2112(4) 0.2984(3) 0.6112(4) 0.0299(14) Uani 1 1 d . . . . .
C31 C 0.3687(3) 0.4446(3) 0.4689(3) 0.0279(14) Uani 1 1 d . . . . .
C25 C 0.2527(4) 0.6457(4) 0.3968(4) 0.0323(15) Uani 1 1 d . . . . .
C19 C 0.1027(3) 0.4629(3) 0.6897(3) 0.0259(13) Uani 1 1 d . . . . .
H19 H 0.0785 0.4981 0.7057 0.031 Uiso 1 1 calc R . . . .
C24 C 0.2087(4) 0.6240(3) 0.3328(3) 0.0296(14) Uani 1 1 d . . . . .
C17 C 0.1571(3) 0.3567(3) 0.7052(3) 0.0280(14) Uani 1 1 d . . . . .
H17 H 0.1697 0.3188 0.7331 0.034 Uiso 1 1 calc R . . . .
C38 C 0.4762(3) 0.3567(3) 0.7026(4) 0.0311(14) Uani 1 1 d D U . . .
C37 C 0.4440(3) 0.4027(3) 0.7393(3) 0.0274(14) Uani 1 1 d . . . . .
H37 H 0.4495 0.3967 0.7882 0.033 Uiso 1 1 calc R . . . .
C162 C 0.2861(4) 0.3172(4) 0.5984(4) 0.0372(17) Uani 1 1 d . . . . .
H16A H 0.2807 0.3513 0.5625 0.056 Uiso 1 1 calc GR . . . .
H16B H 0.3083 0.2786 0.5826 0.056 Uiso 1 1 calc GR . . . .
H16C H 0.3163 0.3334 0.6420 0.056 Uiso 1 1 calc GR . . . .
C50 C 0.0921(4) 0.6568(3) 0.4574(4) 0.0306(15) Uani 1 1 d . . . . .
H50 H 0.1433 0.6536 0.4548 0.037 Uiso 1 1 calc R . . . .
C14 C 0.1189(3) 0.4669(3) 0.6227(3) 0.0250(13) Uani 1 1 d . . . . .
C260 C 0.3183(4) 0.7436(4) 0.4723(4) 0.0363(16) Uani 1 1 d . . . . .
C18 C 0.1218(3) 0.4078(4) 0.7331(3) 0.0298(14) Uani 1 1 d D U . . .
C23 C 0.1586(4) 0.4627(4) 0.2563(4) 0.0358(16) Uani 1 1 d . . . . .
H23 H 0.1453 0.4316 0.2199 0.043 Uiso 1 1 calc R . . . .
C51 C 0.0459(4) 0.6430(4) 0.3834(4) 0.0389(17) Uani 1 1 d . . . . .
H51A H 0.0560 0.5990 0.3686 0.058 Uiso 1 1 calc GR . . . .
H51B H 0.0571 0.6750 0.3503 0.058 Uiso 1 1 calc GR . . . .
H51C H -0.0046 0.6463 0.3845 0.058 Uiso 1 1 calc GR . . . .
C70 C 0.3541(4) 0.4596(4) 0.3368(3) 0.0327(16) Uani 1 1 d . . . . .
H70 H 0.3025 0.4610 0.3383 0.039 Uiso 1 1 calc R . . . .
C161 C 0.1628(4) 0.2729(4) 0.5402(4) 0.0345(16) Uani 1 1 d . . . . .
H16D H 0.1179 0.2561 0.5490 0.052 Uiso 1 1 calc GR . . . .
H16E H 0.1876 0.2380 0.5211 0.052 Uiso 1 1 calc GR . . . .
H16F H 0.1528 0.3090 0.5066 0.052 Uiso 1 1 calc GR . . . .
C27 C 0.2371(4) 0.7574(4) 0.3491(4) 0.0329(15) Uani 1 1 d . . . . .
H27 H 0.2476 0.8026 0.3549 0.039 Uiso 1 1 calc R . . . .
C262 C 0.3915(4) 0.7060(4) 0.4918(4) 0.0433(19) Uani 1 1 d . . . . .
H26A H 0.3830 0.6608 0.5040 0.065 Uiso 1 1 calc GR . . . .
H26B H 0.4228 0.7274 0.5319 0.065 Uiso 1 1 calc GR . . . .
H26C H 0.4143 0.7065 0.4518 0.065 Uiso 1 1 calc GR . . . .
C28 C 0.1896(4) 0.7370(4) 0.2861(4) 0.0345(16) Uani 1 1 d . . . . .
C360 C 0.3711(4) 0.5083(4) 0.7531(4) 0.0328(15) Uani 1 1 d . . . . .
C363 C 0.2874(3) 0.5098(4) 0.7278(4) 0.0345(15) Uani 1 1 d . . . . .
H36A H 0.2746 0.5274 0.6802 0.052 Uiso 1 1 calc GR . . . .
H36B H 0.2671 0.5375 0.7592 0.052 Uiso 1 1 calc GR . . . .
H36C H 0.2686 0.4654 0.7282 0.052 Uiso 1 1 calc GR . . . .
C29 C 0.1762(4) 0.6692(4) 0.2789(4) 0.0362(16) Uani 1 1 d . . . . .
H29 H 0.1452 0.6532 0.2378 0.043 Uiso 1 1 calc R . . . .
C22 C 0.1802(4) 0.5286(5) 0.2503(4) 0.048(2) Uani 1 1 d . . . . .
H22 H 0.1853 0.5500 0.2087 0.057 Uiso 1 1 calc R . . . .
C62 C 0.2094(5) 0.3417(4) 0.3624(5) 0.048(2) Uani 1 1 d . . . . .
H62A H 0.2183 0.3345 0.3156 0.071 Uiso 1 1 calc GR . . . .
H62B H 0.1987 0.2999 0.3821 0.071 Uiso 1 1 calc GR . . . .
H62C H 0.2517 0.3611 0.3927 0.071 Uiso 1 1 calc GR . . . .
C60 C 0.1453(4) 0.3884(4) 0.3572(4) 0.0390(17) Uani 1 1 d . . . . .
H60 H 0.1384 0.3961 0.4057 0.047 Uiso 1 1 calc R . . . .
C72 C 0.3757(4) 0.5278(4) 0.3139(4) 0.045(2) Uani 1 1 d . . . . .
H72A H 0.3654 0.5611 0.3463 0.067 Uiso 1 1 calc GR . . . .
H72B H 0.3486 0.5374 0.2665 0.067 Uiso 1 1 calc GR . . . .
H72C H 0.4267 0.5281 0.3145 0.067 Uiso 1 1 calc GR . . . .
C180 C 0.1074(4) 0.4053(4) 0.8086(3) 0.0391(16) Uani 1 1 d D U . . .
C163 C 0.2222(5) 0.2400(4) 0.6635(4) 0.048(2) Uani 1 1 d . . . . .
H16G H 0.2536 0.2534 0.7077 0.072 Uiso 1 1 calc GR . . . .
H16H H 0.2438 0.2034 0.6435 0.072 Uiso 1 1 calc GR . . . .
H16I H 0.1760 0.2265 0.6721 0.072 Uiso 1 1 calc GR . . . .
C52 C 0.0785(4) 0.7271(4) 0.4810(5) 0.0443(19) Uani 1 1 d . . . . .
H52A H 0.0279 0.7324 0.4808 0.066 Uiso 1 1 calc GR . . . .
H52B H 0.0922 0.7587 0.4487 0.066 Uiso 1 1 calc GR . . . .
H52C H 0.1069 0.7347 0.5283 0.066 Uiso 1 1 calc GR . . . .
C362 C 0.4030(4) 0.5769(4) 0.7468(4) 0.0398(17) Uani 1 1 d . . . . .
H36D H 0.4548 0.5753 0.7637 0.060 Uiso 1 1 calc GR . . . .
H36E H 0.3828 0.6082 0.7749 0.060 Uiso 1 1 calc GR . . . .
H36F H 0.3916 0.5907 0.6977 0.060 Uiso 1 1 calc GR . . . .
C280 C 0.1555(4) 0.7874(4) 0.2288(4) 0.0419(18) Uani 1 1 d . . . . .
C261 C 0.2798(4) 0.7368(5) 0.5345(4) 0.047(2) Uani 1 1 d . . . . .
H26D H 0.2316 0.7548 0.5207 0.071 Uiso 1 1 calc GR . . . .
H26E H 0.3066 0.7608 0.5751 0.071 Uiso 1 1 calc GR . . . .
H26F H 0.2772 0.6906 0.5466 0.071 Uiso 1 1 calc GR . . . .
C380 C 0.5158(4) 0.2955(4) 0.7394(4) 0.0446(17) Uani 1 1 d D U . . .
C61 C 0.0754(4) 0.3600(5) 0.3133(5) 0.055(2) Uani 1 1 d . . . . .
H61A H 0.0375 0.3927 0.3088 0.083 Uiso 1 1 calc GR . . . .
H61B H 0.0620 0.3211 0.3365 0.083 Uiso 1 1 calc GR . . . .
H61C H 0.0821 0.3482 0.2667 0.083 Uiso 1 1 calc GR . . . .
C361 C 0.3880(5) 0.4886(4) 0.8328(4) 0.0473(19) Uani 1 1 d . . . . .
H36G H 0.3682 0.4453 0.8379 0.071 Uiso 1 1 calc GR . . . .
H36H H 0.3667 0.5206 0.8592 0.071 Uiso 1 1 calc GR . . . .
H36I H 0.4397 0.4877 0.8508 0.071 Uiso 1 1 calc GR . . . .
C71 C 0.3645(4) 0.4058(5) 0.2849(4) 0.050(2) Uani 1 1 d . . . . .
H71A H 0.4129 0.4086 0.2767 0.075 Uiso 1 1 calc GR . . . .
H71B H 0.3298 0.4118 0.2406 0.075 Uiso 1 1 calc GR . . . .
H71C H 0.3576 0.3630 0.3045 0.075 Uiso 1 1 calc GR . . . .
C263 C 0.3366(5) 0.8177(4) 0.4642(5) 0.053(2) Uani 1 1 d . . . . .
H26G H 0.3593 0.8228 0.4244 0.080 Uiso 1 1 calc GR . . . .
H26H H 0.3692 0.8328 0.5070 0.080 Uiso 1 1 calc GR . . . .
H26I H 0.2927 0.8435 0.4561 0.080 Uiso 1 1 calc GR . . . .
C283 C 0.0895(5) 0.7579(5) 0.1765(5) 0.057(2) Uani 1 1 d . . . . .
H28A H 0.1045 0.7199 0.1530 0.085 Uiso 1 1 calc GR . . . .
H28B H 0.0692 0.7909 0.1415 0.085 Uiso 1 1 calc GR . . . .
H28C H 0.0535 0.7446 0.2021 0.085 Uiso 1 1 calc GR . . . .
C282 C 0.2118(5) 0.8079(5) 0.1876(5) 0.064(3) Uani 1 1 d . . . . .
H28D H 0.2544 0.8240 0.2203 0.096 Uiso 1 1 calc GR . . . .
H28E H 0.1923 0.8424 0.1543 0.096 Uiso 1 1 calc GR . . . .
H28F H 0.2245 0.7701 0.1622 0.096 Uiso 1 1 calc GR . . . .
C281 C 0.1295(5) 0.8482(4) 0.2623(5) 0.060(3) Uani 1 1 d . . . . .
H28G H 0.0931 0.8353 0.2877 0.091 Uiso 1 1 calc GR . . . .
H28H H 0.1091 0.8796 0.2256 0.091 Uiso 1 1 calc GR . . . .
H28I H 0.1697 0.8683 0.2949 0.091 Uiso 1 1 calc GR . . . .
C500 C 0.3848(7) 0.2493(7) 0.4397(7) 0.093(4) Uani 1 1 d . . . . .
H50A H 0.3462 0.2354 0.4010 0.140 Uiso 1 1 calc GR . . . .
H50B H 0.4204 0.2736 0.4212 0.140 Uiso 1 1 calc GR . . . .
H50C H 0.3654 0.2774 0.4714 0.140 Uiso 1 1 calc GR . . . .
C185 C 0.1232(8) 0.3393(6) 0.8456(7) 0.052(3) Uani 0.633(12) 1 d D U P A 1
H18A H 0.0920 0.3058 0.8193 0.077 Uiso 0.633(12) 1 calc GR . P A 1
H18B H 0.1147 0.3424 0.8930 0.077 Uiso 0.633(12) 1 calc GR . P A 1
H18C H 0.1730 0.3274 0.8483 0.077 Uiso 0.633(12) 1 calc GR . P A 1
C383 C 0.5943(6) 0.2946(9) 0.7339(10) 0.053(4) Uani 0.574(13) 1 d D U P B 1
H38A H 0.5973 0.3033 0.6855 0.079 Uiso 0.574(13) 1 calc GR . P B 1
H38B H 0.6150 0.2517 0.7483 0.079 Uiso 0.574(13) 1 calc GR . P B 1
H38C H 0.6207 0.3283 0.7646 0.079 Uiso 0.574(13) 1 calc GR . P B 1
C183 C 0.0271(6) 0.4237(7) 0.8067(7) 0.048(3) Uani 0.633(12) 1 d D U P A 1
H18D H 0.0156 0.4654 0.7824 0.072 Uiso 0.633(12) 1 calc GR . P A 1
H18E H 0.0202 0.4274 0.8546 0.072 Uiso 0.633(12) 1 calc GR . P A 1
H18F H -0.0042 0.3895 0.7819 0.072 Uiso 0.633(12) 1 calc GR . P A 1
C502 C 0.3722(8) 0.1399(7) 0.5026(8) 0.100(4) Uani 1 1 d . . . . .
H50D H 0.3380 0.1245 0.4603 0.120 Uiso 1 1 calc R . . . .
H50E H 0.3443 0.1629 0.5321 0.120 Uiso 1 1 calc R . . . .
C501 C 0.4199(8) 0.1887(7) 0.4800(8) 0.099(4) Uani 1 1 d . . . . .
H50F H 0.4475 0.1659 0.4501 0.119 Uiso 1 1 calc R . . . .
H50G H 0.4544 0.2040 0.5221 0.119 Uiso 1 1 calc R . . . .
C503 C 0.4052(11) 0.0812(8) 0.5421(10) 0.131(6) Uani 1 1 d . . . . .
H50H H 0.4387 0.0959 0.5852 0.158 Uiso 1 1 calc R . . . .
H50I H 0.4333 0.0577 0.5132 0.158 Uiso 1 1 calc R . . . .
C181 C 0.1523(8) 0.4604(7) 0.8545(6) 0.053(4) Uani 0.633(12) 1 d D U P A 1
H18G H 0.2032 0.4513 0.8598 0.079 Uiso 0.633(12) 1 calc GR . P A 1
H18H H 0.1406 0.4614 0.9007 0.079 Uiso 0.633(12) 1 calc GR . P A 1
H18I H 0.1409 0.5028 0.8315 0.079 Uiso 0.633(12) 1 calc GR . P A 1
C385 C 0.4788(8) 0.2327(7) 0.6989(9) 0.061(4) Uani 0.574(13) 1 d D U P B 1
H38D H 0.4284 0.2317 0.7011 0.092 Uiso 0.574(13) 1 calc GR . P B 1
H38E H 0.5025 0.1933 0.7207 0.092 Uiso 0.574(13) 1 calc GR . P B 1
H38F H 0.4826 0.2347 0.6499 0.092 Uiso 0.574(13) 1 calc GR . P B 1
C381 C 0.5084(9) 0.2847(8) 0.8158(7) 0.061(4) Uani 0.574(13) 1 d D U P B 1
H38G H 0.5294 0.3218 0.8447 0.092 Uiso 0.574(13) 1 calc GR . P B 1
H38H H 0.5332 0.2445 0.8342 0.092 Uiso 0.574(13) 1 calc GR . P B 1
H38I H 0.4579 0.2811 0.8168 0.092 Uiso 0.574(13) 1 calc GR . P B 1
C505 C 0.3862(12) -0.0230(12) 0.6007(11) 0.176(9) Uani 1 1 d . . . . .
H50J H 0.4133 -0.0469 0.5719 0.264 Uiso 1 1 calc GR . . . .
H50K H 0.3494 -0.0515 0.6118 0.264 Uiso 1 1 calc GR . . . .
H50L H 0.4184 -0.0088 0.6441 0.264 Uiso 1 1 calc GR . . . .
C504 C 0.3527(15) 0.0340(11) 0.5623(13) 0.194(11) Uani 1 1 d . . . . .
H50M H 0.3247 0.0573 0.5914 0.233 Uiso 1 1 calc R . . . .
H50N H 0.3192 0.0191 0.5193 0.233 Uiso 1 1 calc R . . . .
C184 C 0.0669(12) 0.3401(9) 0.8139(12) 0.052(5) Uani 0.367(12) 1 d D U P A 2
H18J H 0.0200 0.3417 0.7820 0.077 Uiso 0.367(12) 1 calc GR . P A 2
H18K H 0.0611 0.3343 0.8620 0.077 Uiso 0.367(12) 1 calc GR . P A 2
H18L H 0.0943 0.3035 0.8012 0.077 Uiso 0.367(12) 1 calc GR . P A 2
C182 C 0.0645(14) 0.4638(9) 0.8247(12) 0.053(5) Uani 0.367(12) 1 d D U P A 2
H18M H 0.0928 0.5037 0.8254 0.080 Uiso 0.367(12) 1 calc GR . P A 2
H18N H 0.0527 0.4577 0.8704 0.080 Uiso 0.367(12) 1 calc GR . P A 2
H18O H 0.0205 0.4676 0.7885 0.080 Uiso 0.367(12) 1 calc GR . P A 2
C186 C 0.1823(9) 0.3996(14) 0.8605(11) 0.054(5) Uani 0.367(12) 1 d D U P A 2
H18P H 0.2014 0.3556 0.8575 0.081 Uiso 0.367(12) 1 calc GR . P A 2
H18Q H 0.1772 0.4078 0.9083 0.081 Uiso 0.367(12) 1 calc GR . P A 2
H18R H 0.2150 0.4317 0.8478 0.081 Uiso 0.367(12) 1 calc GR . P A 2
C384 C 0.5699(13) 0.2682(13) 0.6983(13) 0.061(5) Uani 0.426(13) 1 d D U P B 2
H38J H 0.5441 0.2444 0.6571 0.091 Uiso 0.426(13) 1 calc GR . P B 2
H38K H 0.6031 0.2386 0.7285 0.091 Uiso 0.426(13) 1 calc GR . P B 2
H38L H 0.5964 0.3044 0.6835 0.091 Uiso 0.426(13) 1 calc GR . P B 2
C382 C 0.5679(12) 0.3204(11) 0.8091(10) 0.069(6) Uani 0.426(13) 1 d D U P B 2
H38M H 0.5950 0.3582 0.7984 0.103 Uiso 0.426(13) 1 calc GR . P B 2
H38N H 0.6010 0.2854 0.8288 0.103 Uiso 0.426(13) 1 calc GR . P B 2
H38O H 0.5400 0.3331 0.8432 0.103 Uiso 0.426(13) 1 calc GR . P B 2
C386 C 0.4656(11) 0.2442(10) 0.7591(14) 0.068(6) Uani 0.426(13) 1 d D U P B 2
H38P H 0.4370 0.2642 0.7892 0.102 Uiso 0.426(13) 1 calc GR . P B 2
H38Q H 0.4937 0.2082 0.7843 0.102 Uiso 0.426(13) 1 calc GR . P B 2
H38R H 0.4341 0.2274 0.7166 0.102 Uiso 0.426(13) 1 calc GR . P B 2

loop_
_atom_site_aniso_label
_atom_site_aniso_U_11
_atom_site_aniso_U_22
_atom_site_aniso_U_33
_atom_site_aniso_U_23
_atom_site_aniso_U_13
_atom_site_aniso_U_12
Ce01 0.01843(18) 0.0401(2) 0.0270(2) 0.01549(17) 0.00241(13) 0.00584(16)
O1 0.024(2) 0.026(2) 0.027(2) 0.0020(18) 0.0076(17) 0.0047(18)
O3 0.023(2) 0.020(2) 0.035(2) 0.0050(19) -0.0004(17) 0.0042(17)
O2 0.031(3) 0.037(3) 0.037(3) 0.003(2) -0.004(2) 0.004(2)
N1 0.023(2) 0.018(3) 0.026(3) -0.003(2) 0.002(2) 0.000(2)
N6 0.020(3) 0.025(3) 0.030(3) 0.007(2) 0.001(2) 0.005(2)
N3 0.031(3) 0.036(3) 0.029(3) -0.003(3) -0.004(2) 0.000(2)
N2 0.021(3) 0.022(3) 0.029(3) -0.002(2) 0.001(2) -0.001(2)
N5 0.022(3) 0.035(3) 0.028(3) 0.008(2) 0.003(2) -0.003(2)
C11 0.024(3) 0.016(3) 0.026(3) -0.002(2) -0.001(2) -0.004(2)
N4 0.035(3) 0.040(4) 0.037(3) -0.003(3) 0.000(3) 0.003(3)
C35 0.015(3) 0.019(3) 0.038(4) 0.006(3) 0.000(2) -0.002(2)
C15 0.021(3) 0.024(3) 0.022(3) -0.002(2) -0.001(2) 0.001(2)
C36 0.018(3) 0.024(3) 0.032(3) -0.003(3) -0.002(2) 0.001(2)
C34 0.018(3) 0.029(4) 0.024(3) 0.007(3) 0.001(2) -0.001(2)
C12 0.023(3) 0.022(3) 0.031(3) -0.002(3) 0.006(2) 0.002(2)
C21 0.023(3) 0.025(3) 0.032(3) -0.009(3) 0.004(2) -0.002(2)
C26 0.026(3) 0.026(4) 0.028(3) 0.001(3) 0.002(2) 0.002(3)
C32 0.024(3) 0.025(4) 0.031(3) 0.001(3) 0.004(3) 0.003(2)
C13 0.024(3) 0.031(4) 0.029(3) -0.011(3) 0.002(2) 0.003(3)
C33 0.027(3) 0.028(4) 0.037(4) 0.003(3) 0.008(3) 0.004(3)
C39 0.023(3) 0.025(4) 0.033(4) 0.003(3) 0.002(3) 0.003(2)
C16 0.022(3) 0.019(3) 0.033(3) -0.001(3) 0.001(2) 0.001(2)
C160 0.029(3) 0.025(4) 0.034(4) 0.001(3) 0.004(3) 0.005(3)
C31 0.025(3) 0.026(4) 0.029(3) 0.009(3) -0.001(3) -0.002(3)
C25 0.033(4) 0.035(4) 0.029(4) 0.008(3) 0.007(3) 0.011(3)
C19 0.022(3) 0.023(3) 0.032(3) -0.005(3) 0.005(2) -0.001(2)
C24 0.041(4) 0.023(4) 0.026(3) -0.004(3) 0.011(3) -0.004(3)
C17 0.025(3) 0.027(4) 0.030(3) 0.008(3) 0.003(3) 0.001(3)
C38 0.026(3) 0.032(3) 0.032(3) 0.009(3) 0.001(3) 0.008(3)
C37 0.026(3) 0.031(4) 0.023(3) 0.002(3) 0.001(2) 0.002(3)
C162 0.031(4) 0.036(4) 0.043(4) -0.003(3) 0.005(3) 0.009(3)
C50 0.028(3) 0.019(3) 0.041(4) 0.006(3) 0.001(3) -0.001(3)
C14 0.015(3) 0.028(3) 0.028(3) 0.000(3) -0.004(2) -0.003(2)
C260 0.037(4) 0.035(4) 0.035(4) -0.007(3) 0.004(3) 0.000(3)
C18 0.025(3) 0.035(4) 0.029(3) 0.002(3) 0.005(2) -0.004(3)
C23 0.045(4) 0.035(4) 0.022(3) -0.005(3) -0.003(3) -0.007(3)
C51 0.037(4) 0.042(5) 0.035(4) 0.010(3) 0.001(3) -0.009(3)
C70 0.023(3) 0.046(4) 0.026(3) 0.013(3) -0.001(3) -0.005(3)
C161 0.035(4) 0.027(4) 0.041(4) -0.003(3) 0.008(3) 0.002(3)
C27 0.031(4) 0.023(4) 0.044(4) 0.000(3) 0.006(3) 0.001(3)
C262 0.030(4) 0.047(5) 0.049(5) 0.002(4) 0.000(3) 0.003(3)
C28 0.036(4) 0.035(4) 0.032(4) 0.009(3) 0.007(3) 0.005(3)
C360 0.027(3) 0.036(4) 0.033(3) -0.004(3) 0.002(3) 0.000(3)
C363 0.024(3) 0.031(4) 0.049(4) -0.009(3) 0.010(3) -0.001(3)
C29 0.035(4) 0.040(4) 0.031(4) 0.004(3) 0.002(3) 0.003(3)
C22 0.046(5) 0.062(6) 0.033(4) 0.000(4) 0.004(3) 0.009(4)
C62 0.051(5) 0.031(4) 0.063(6) -0.002(4) 0.017(4) -0.007(4)
C60 0.042(4) 0.029(4) 0.046(4) -0.004(3) 0.011(3) -0.009(3)
C72 0.030(4) 0.060(6) 0.039(4) 0.019(4) -0.001(3) -0.003(3)
C180 0.047(4) 0.045(4) 0.027(3) 0.002(3) 0.010(3) -0.005(3)
C163 0.059(5) 0.041(5) 0.045(5) 0.006(4) 0.013(4) 0.017(4)
C52 0.040(4) 0.027(4) 0.063(5) 0.008(4) 0.004(4) 0.002(3)
C362 0.034(4) 0.032(4) 0.051(5) -0.008(3) 0.005(3) -0.006(3)
C280 0.041(4) 0.040(5) 0.044(4) 0.013(4) 0.008(3) 0.012(3)
C261 0.040(4) 0.056(6) 0.044(5) -0.018(4) 0.005(3) -0.002(4)
C380 0.047(4) 0.041(4) 0.044(4) 0.021(3) 0.006(3) 0.020(3)
C61 0.040(5) 0.063(6) 0.061(6) -0.004(5) 0.008(4) -0.019(4)
C361 0.050(5) 0.052(5) 0.039(4) -0.007(4) 0.007(3) 0.005(4)
C71 0.042(4) 0.077(7) 0.030(4) -0.004(4) 0.006(3) -0.004(4)
C263 0.063(6) 0.032(5) 0.059(6) -0.008(4) 0.000(4) -0.007(4)
C283 0.065(6) 0.049(5) 0.047(5) 0.012(4) -0.008(4) 0.017(4)
C282 0.063(6) 0.073(7) 0.059(6) 0.037(5) 0.016(5) 0.009(5)
C281 0.060(6) 0.040(5) 0.071(6) 0.004(5) -0.006(5) 0.022(4)
C500 0.106(10) 0.091(10) 0.089(9) -0.004(7) 0.033(8) 0.029(8)
C185 0.073(9) 0.055(6) 0.034(6) 0.009(5) 0.026(6) 0.007(5)
C383 0.047(6) 0.048(9) 0.062(10) 0.025(7) 0.008(5) 0.023(5)
C183 0.052(5) 0.061(8) 0.035(6) 0.004(6) 0.018(4) 0.002(5)
C502 0.128(12) 0.090(10) 0.091(10) -0.013(8) 0.046(9) -0.003(9)
C501 0.096(10) 0.091(10) 0.108(11) -0.006(8) 0.014(8) -0.009(8)
C503 0.170(17) 0.090(12) 0.134(14) 0.012(11) 0.032(13) -0.025(12)
C181 0.070(8) 0.063(7) 0.026(5) 0.000(5) 0.010(5) -0.013(6)
C385 0.064(8) 0.039(6) 0.074(9) 0.014(5) 0.000(7) 0.017(5)
C381 0.075(10) 0.057(9) 0.053(6) 0.027(5) 0.017(6) 0.034(7)
C505 0.160(19) 0.21(3) 0.143(18) 0.041(17) 0.009(14) 0.020(18)
C504 0.27(3) 0.131(18) 0.18(2) 0.070(17) 0.05(2) -0.01(2)
C184 0.062(11) 0.055(8) 0.044(11) 0.003(7) 0.026(9) -0.009(7)
C182 0.072(11) 0.057(8) 0.037(10) 0.007(7) 0.027(9) 0.005(8)
C186 0.056(7) 0.071(14) 0.034(8) 0.003(8) 0.007(6) -0.005(7)
C384 0.061(10) 0.057(12) 0.065(10) 0.023(8) 0.015(8) 0.029(8)
C382 0.071(10) 0.065(11) 0.061(8) 0.020(7) -0.006(7) 0.026(8)
C386 0.067(9) 0.056(9) 0.082(14) 0.034(9) 0.018(9) 0.013(7)

loop_
_atom_type_symbol
_atom_type_description
_atom_type_scat_dispersion_real
_atom_type_scat_dispersion_imag
_atom_type_scat_source
C C 0.0033 0.0016 'International Tables Vol C Tables 4.2.6.8 and 6.1.1.4'
H H 0.0000 0.0000 'International Tables Vol C Tables 4.2.6.8 and 6.1.1.4'
Ce Ce -0.2486 2.6331 'International Tables Vol C Tables 4.2.6.8 and 6.1.1.4'
N N 0.0061 0.0033 'International Tables Vol C Tables 4.2.6.8 and 6.1.1.4'
O O 0.0106 0.0060 'International Tables Vol C Tables 4.2.6.8 and 6.1.1.4'

loop_
_exptl_crystal_face_index_h
_exptl_crystal_face_index_k
_exptl_crystal_face_index_l
_exptl_crystal_face_perp_dist
0 -23 -16 0.0898
0 23 16 0.0898
26 0 -9 0.1799
-26 0 9 0.1799
-1 19 -19 0.0935
1 -19 19 0.0935

loop_
_geom_angle_atom_site_label_1
_geom_angle_atom_site_label_2
_geom_angle_atom_site_label_3
_geom_angle
O1 Ce01 C11 68.68(16)
O1 Ce01 C21 90.11(17)
O1 Ce01 C31 105.02(17)
O3 Ce01 O1 107.42(15)
O3 Ce01 O2 97.45(16)
O3 Ce01 C11 114.77(17)
O3 Ce01 C21 154.70(18)
O3 Ce01 C31 69.66(17)
O2 Ce01 O1 154.05(15)
O2 Ce01 C11 94.47(18)
O2 Ce01 C21 69.09(18)
O2 Ce01 C31 90.29(18)
C11 Ce01 C31 172.93(18)
C21 Ce01 C11 88.28(18)
C21 Ce01 C31 88.53(18)
C15 O1 Ce01 126.2(4)
C35 O3 Ce01 130.5(4)
C25 O2 Ce01 147.2(5)
C11 N1 C12 110.7(5)
C11 N1 C14 127.3(5)
C12 N1 C14 122.1(5)
C32 N6 C34 121.7(5)
C31 N6 C34 126.7(5)
C31 N6 C32 111.5(5)
C24 N3 C21 126.6(5)
C22 N3 C21 109.8(6)
C22 N3 C24 123.5(6)
C11 N2 C13 111.5(5)
C11 N2 C50 123.8(5)
C13 N2 C50 124.6(5)
C33 N5 C70 123.6(5)
C31 N5 C33 112.4(5)
C31 N5 C70 124.0(5)
N1 C11 Ce01 118.7(4)
N1 C11 N2 103.6(5)
N2 C11 Ce01 133.8(4)
C21 N4 C23 117.3(7)
C21 N4 C60 120.6(6)
C23 N4 C60 122.1(6)
O3 C35 C36 121.8(6)
O3 C35 C34 120.8(6)
C34 C35 C36 117.4(5)
O1 C15 C16 123.3(6)
O1 C15 C14 120.2(6)
C14 C15 C16 116.5(6)
C35 C36 C360 120.7(6)
C37 C36 C35 117.8(6)
C37 C36 C360 121.5(6)
C35 C34 N6 121.0(5)
C35 C34 C39 122.0(6)
C39 C34 N6 116.9(6)
N1 C12 H12 126.4
C13 C12 N1 107.2(6)
C13 C12 H12 126.4
N3 C21 Ce01 121.8(4)
N4 C21 Ce01 130.0(5)
N4 C21 N3 101.3(5)
C25 C26 C260 120.6(6)
C27 C26 C25 119.6(6)
C27 C26 C260 119.6(6)
N6 C32 H32 126.6
C33 C32 N6 106.9(6)
C33 C32 H32 126.6
N2 C13 H13 126.5
C12 C13 N2 107.0(6)
C12 C13 H13 126.5
N5 C33 H33 126.7
C32 C33 N5 106.7(6)
C32 C33 H33 126.7
C34 C39 H39 119.4
C38 C39 C34 121.3(6)
C38 C39 H39 119.4
C15 C16 C160 120.2(6)
C17 C16 C15 118.3(6)
C17 C16 C160 121.5(6)
C16 C160 C162 111.3(6)
C16 C160 C161 109.7(5)
C162 C160 C161 109.0(6)
C163 C160 C16 112.2(6)
C163 C160 C162 107.4(6)
C163 C160 C161 107.0(6)
N6 C31 Ce01 117.7(4)
N5 C31 Ce01 134.0(4)
N5 C31 N6 102.6(5)
O2 C25 C26 123.1(6)
O2 C25 C24 119.9(7)
C24 C25 C26 117.0(6)
C14 C19 H19 119.2
C18 C19 H19 119.2
C18 C19 C14 121.5(6)
N3 C24 C29 116.0(6)
C25 C24 N3 122.3(6)
C25 C24 C29 121.7(6)
C16 C17 H17 117.5
C16 C17 C18 125.0(6)
C18 C17 H17 117.5
C39 C38 C37 116.9(6)
C39 C38 C380 121.3(6)
C37 C38 C380 121.8(6)
C36 C37 H37 117.7
C38 C37 C36 124.5(6)
C38 C37 H37 117.7
C160 C162 H16A 109.5
C160 C162 H16B 109.5
C160 C162 H16C 109.5
H16A C162 H16B 109.5
H16A C162 H16C 109.5
H16B C162 H16C 109.5
N2 C50 H50 108.0
N2 C50 C51 110.6(5)
N2 C50 C52 111.8(6)
C51 C50 H50 108.0
C51 C50 C52 110.4(6)
C52 C50 H50 108.0
C15 C14 N1 119.8(6)
C19 C14 N1 117.9(6)
C19 C14 C15 122.3(6)
C262 C260 C26 111.0(6)
C261 C260 C26 109.7(6)
C261 C260 C262 108.5(6)
C261 C260 C263 108.6(7)
C263 C260 C26 112.0(6)
C263 C260 C262 106.8(6)
C19 C18 C17 116.0(6)
C19 C18 C180 121.2(6)
C17 C18 C180 122.7(6)
N4 C23 H23 127.6
N4 C23 C22 104.7(6)
C22 C23 H23 127.6
C50 C51 H51A 109.5
C50 C51 H51B 109.5
C50 C51 H51C 109.5
H51A C51 H51B 109.5
H51A C51 H51C 109.5
H51B C51 H51C 109.5
N5 C70 H70 108.3
N5 C70 C72 109.2(6)
N5 C70 C71 110.8(6)
C72 C70 H70 108.3
C71 C70 H70 108.3
C71 C70 C72 111.8(6)
C160 C161 H16D 109.5
C160 C161 H16E 109.5
C160 C161 H16F 109.5
H16D C161 H16E 109.5
H16D C161 H16F 109.5
H16E C161 H16F 109.5
C26 C27 H27 118.0
C26 C27 C28 124.0(7)
C28 C27 H27 118.0
C260 C262 H26A 109.5
C260 C262 H26B 109.5
C260 C262 H26C 109.5
H26A C262 H26B 109.5
H26A C262 H26C 109.5
H26B C262 H26C 109.5
C27 C28 C280 121.0(7)
C29 C28 C27 116.2(6)
C29 C28 C280 122.7(7)
C363 C360 C36 109.8(5)
C362 C360 C36 109.6(6)
C362 C360 C363 110.7(6)
C362 C360 C361 108.2(6)
C361 C360 C36 111.5(6)
C361 C360 C363 107.0(6)
C360 C363 H36A 109.5
C360 C363 H36B 109.5
C360 C363 H36C 109.5
H36A C363 H36B 109.5
H36A C363 H36C 109.5
H36B C363 H36C 109.5
C24 C29 H29 119.4
C28 C29 C24 121.2(7)
C28 C29 H29 119.4
N3 C22 C23 106.9(7)
N3 C22 H22 126.6
C23 C22 H22 126.6
H62A C62 H62B 109.5
H62A C62 H62C 109.5
H62B C62 H62C 109.5
C60 C62 H62A 109.5
C60 C62 H62B 109.5
C60 C62 H62C 109.5
N4 C60 C62 110.1(6)
N4 C60 H60 107.9
N4 C60 C61 110.0(7)
C62 C60 H60 107.9
C61 C60 C62 112.9(7)
C61 C60 H60 107.9
C70 C72 H72A 109.5
C70 C72 H72B 109.5
C70 C72 H72C 109.5
H72A C72 H72B 109.5
H72A C72 H72C 109.5
H72B C72 H72C 109.5
C18 C180 C183 110.2(7)
C18 C180 C181 109.1(7)
C18 C180 C186 106.6(10)
C185 C180 C18 114.7(7)
C185 C180 C183 108.1(8)
C185 C180 C181 109.6(8)
C181 C180 C183 104.6(8)
C184 C180 C18 106.6(10)
C184 C180 C186 107.0(12)
C182 C180 C18 112.7(10)
C182 C180 C184 110.9(12)
C182 C180 C186 112.7(15)
C160 C163 H16G 109.5
C160 C163 H16H 109.5
C160 C163 H16I 109.5
H16G C163 H16H 109.5
H16G C163 H16I 109.5
H16H C163 H16I 109.5
C50 C52 H52A 109.5
C50 C52 H52B 109.5
C50 C52 H52C 109.5
H52A C52 H52B 109.5
H52A C52 H52C 109.5
H52B C52 H52C 109.5
C360 C362 H36D 109.5
C360 C362 H36E 109.5
C360 C362 H36F 109.5
H36D C362 H36E 109.5
H36D C362 H36F 109.5
H36E C362 H36F 109.5
C28 C280 C283 111.6(7)
C282 C280 C28 108.8(6)
C282 C280 C283 108.8(8)
C281 C280 C28 110.7(7)
C281 C280 C283 107.3(7)
C281 C280 C282 109.5(8)
C260 C261 H26D 109.5
C260 C261 H26E 109.5
C260 C261 H26F 109.5
H26D C261 H26E 109.5
H26D C261 H26F 109.5
H26E C261 H26F 109.5
C38 C380 C385 107.3(7)
C38 C380 C382 107.0(10)
C383 C380 C38 111.5(8)
C383 C380 C385 107.1(10)
C383 C380 C381 111.5(9)
C381 C380 C38 114.9(8)
C381 C380 C385 103.8(10)
C384 C380 C38 111.4(10)
C384 C380 C382 101.2(15)
C386 C380 C38 113.3(10)
C386 C380 C384 114.5(15)
C386 C380 C382 108.4(13)
C60 C61 H61A 109.5
C60 C61 H61B 109.5
C60 C61 H61C 109.5
H61A C61 H61B 109.5
H61A C61 H61C 109.5
H61B C61 H61C 109.5
C360 C361 H36G 109.5
C360 C361 H36H 109.5
C360 C361 H36I 109.5
H36G C361 H36H 109.5
H36G C361 H36I 109.5
H36H C361 H36I 109.5
C70 C71 H71A 109.5
C70 C71 H71B 109.5
C70 C71 H71C 109.5
H71A C71 H71B 109.5
H71A C71 H71C 109.5
H71B C71 H71C 109.5
C260 C263 H26G 109.5
C260 C263 H26H 109.5
C260 C263 H26I 109.5
H26G C263 H26H 109.5
H26G C263 H26I 109.5
H26H C263 H26I 109.5
C280 C283 H28A 109.5
C280 C283 H28B 109.5
C280 C283 H28C 109.5
H28A C283 H28B 109.5
H28A C283 H28C 109.5
H28B C283 H28C 109.5
C280 C282 H28D 109.5
C280 C282 H28E 109.5
C280 C282 H28F 109.5
H28D C282 H28E 109.5
H28D C282 H28F 109.5
H28E C282 H28F 109.5
C280 C281 H28G 109.5
C280 C281 H28H 109.5
C280 C281 H28I 109.5
H28G C281 H28H 109.5
H28G C281 H28I 109.5
H28H C281 H28I 109.5
H50A C500 H50B 109.5
H50A C500 H50C 109.5
H50B C500 H50C 109.5
C501 C500 H50A 109.5
C501 C500 H50B 109.5
C501 C500 H50C 109.5
C180 C185 H18A 109.5
C180 C185 H18B 109.5
C180 C185 H18C 109.5
H18A C185 H18B 109.5
H18A C185 H18C 109.5
H18B C185 H18C 109.5
C380 C383 H38A 109.5
C380 C383 H38B 109.5
C380 C383 H38C 109.5
H38A C383 H38B 109.5
H38A C383 H38C 109.5
H38B C383 H38C 109.5
C180 C183 H18D 109.5
C180 C183 H18E 109.5
C180 C183 H18F 109.5
H18D C183 H18E 109.5
H18D C183 H18F 109.5
H18E C183 H18F 109.5
H50D C502 H50E 107.1
C501 C502 H50D 107.7
C501 C502 H50E 107.7
C501 C502 C503 118.3(14)
C503 C502 H50D 107.7
C503 C502 H50E 107.7
C500 C501 H50F 107.9
C500 C501 H50G 107.9
C502 C501 C500 117.5(13)
C502 C501 H50F 107.9
C502 C501 H50G 107.9
H50F C501 H50G 107.2
C502 C503 H50H 108.6
C502 C503 H50I 108.6
C502 C503 C504 114.7(18)
H50H C503 H50I 107.6
C504 C503 H50H 108.6
C504 C503 H50I 108.6
C180 C181 H18G 109.5
C180 C181 H18H 109.5
C180 C181 H18I 109.5
H18G C181 H18H 109.5
H18G C181 H18I 109.5
H18H C181 H18I 109.5
C380 C385 H38D 109.5
C380 C385 H38E 109.5
C380 C385 H38F 109.5
H38D C385 H38E 109.5
H38D C385 H38F 109.5
H38E C385 H38F 109.5
C380 C381 H38G 109.5
C380 C381 H38H 109.5
C380 C381 H38I 109.5
H38G C381 H38H 109.5
H38G C381 H38I 109.5
H38H C381 H38I 109.5
H50J C505 H50K 109.5
H50J C505 H50L 109.5
H50K C505 H50L 109.5
C504 C505 H50J 109.5
C504 C505 H50K 109.5
C504 C505 H50L 109.5
C503 C504 H50M 108.8
C503 C504 H50N 108.8
C505 C504 C503 114(2)
C505 C504 H50M 108.8
C505 C504 H50N 108.8
H50M C504 H50N 107.7
C180 C184 H18J 109.5
C180 C184 H18K 109.5
C180 C184 H18L 109.5
H18J C184 H18K 109.5
H18J C184 H18L 109.5
H18K C184 H18L 109.5
C180 C182 H18M 109.5
C180 C182 H18N 109.5
C180 C182 H18O 109.5
H18M C182 H18N 109.5
H18M C182 H18O 109.5
H18N C182 H18O 109.5
C180 C186 H18P 109.5
C180 C186 H18Q 109.5
C180 C186 H18R 109.5
H18P C186 H18Q 109.5
H18P C186 H18R 109.5
H18Q C186 H18R 109.5
C380 C384 H38J 109.5
C380 C384 H38K 109.5
C380 C384 H38L 109.5
H38J C384 H38K 109.5
H38J C384 H38L 109.5
H38K C384 H38L 109.5
C380 C382 H38M 109.5
C380 C382 H38N 109.5
C380 C382 H38O 109.5
H38M C382 H38N 109.5
H38M C382 H38O 109.5
H38N C382 H38O 109.5
C380 C386 H38P 109.5
C380 C386 H38Q 109.5
C380 C386 H38R 109.5
H38P C386 H38Q 109.5
H38P C386 H38R 109.5
H38Q C386 H38R 109.5

loop_
_geom_bond_atom_site_label_1
_geom_bond_atom_site_label_2
_geom_bond_distance
Ce01 O1 2.349(4)
Ce01 O3 2.277(4)
Ce01 O2 2.283(5)
Ce01 C11 2.747(6)
Ce01 C21 2.694(6)
Ce01 C31 2.785(7)
O1 C15 1.325(7)
O3 C35 1.323(7)
O2 C25 1.300(8)
N1 C11 1.365(8)
N1 C12 1.396(8)
N1 C14 1.434(8)
N6 C34 1.434(8)
N6 C32 1.399(8)
N6 C31 1.368(8)
N3 C21 1.448(9)
N3 C24 1.410(9)
N3 C22 1.392(9)
N2 C11 1.366(8)
N2 C13 1.381(8)
N2 C50 1.453(8)
N5 C33 1.391(8)
N5 C31 1.360(8)
N5 C70 1.482(8)
N4 C21 1.323(9)
N4 C23 1.357(9)
N4 C60 1.503(10)
C35 C36 1.427(9)
C35 C34 1.395(9)
C15 C16 1.430(9)
C15 C14 1.415(9)
C36 C37 1.399(9)
C36 C360 1.549(9)
C34 C39 1.397(9)
C12 H12 0.9300
C12 C13 1.327(9)
C26 C25 1.421(10)
C26 C260 1.558(9)
C26 C27 1.373(9)
C32 H32 0.9300
C32 C33 1.325(9)
C13 H13 0.9300
C33 H33 0.9300
C39 H39 0.9300
C39 C38 1.373(9)
C16 C160 1.527(9)
C16 C17 1.389(9)
C160 C162 1.533(10)
C160 C161 1.551(9)
C160 C163 1.527(10)
C25 C24 1.393(9)
C19 H19 0.9300
C19 C14 1.388(9)
C19 C18 1.385(9)
C24 C29 1.410(10)
C17 H17 0.9300
C17 C18 1.393(9)
C38 C37 1.381(9)
C38 C380 1.527(8)
C37 H37 0.9300
C162 H16A 0.9600
C162 H16B 0.9600
C162 H16C 0.9600
C50 H50 0.9800
C50 C51 1.520(9)
C50 C52 1.520(10)
C260 C262 1.545(10)
C260 C261 1.534(11)
C260 C263 1.541(11)
C18 C180 1.533(8)
C23 H23 0.9300
C23 C22 1.395(12)
C51 H51A 0.9600
C51 H51B 0.9600
C51 H51C 0.9600
C70 H70 0.9800
C70 C72 1.520(10)
C70 C71 1.511(11)
C161 H16D 0.9600
C161 H16E 0.9600
C161 H16F 0.9600
C27 H27 0.9300
C27 C28 1.399(10)
C262 H26A 0.9600
C262 H26B 0.9600
C262 H26C 0.9600
C28 C29 1.384(10)
C28 C280 1.527(10)
C360 C363 1.544(9)
C360 C362 1.519(10)
C360 C361 1.543(10)
C363 H36A 0.9600
C363 H36B 0.9600
C363 H36C 0.9600
C29 H29 0.9300
C22 H22 0.9300
C62 H62A 0.9600
C62 H62B 0.9600
C62 H62C 0.9600
C62 C60 1.515(11)
C60 H60 0.9800
C60 C61 1.512(10)
C72 H72A 0.9600
C72 H72B 0.9600
C72 H72C 0.9600
C180 C185 1.503(11)
C180 C183 1.552(11)
C180 C181 1.544(11)
C180 C184 1.530(13)
C180 C182 1.496(13)
C180 C186 1.542(13)
C163 H16G 0.9600
C163 H16H 0.9600
C163 H16I 0.9600
C52 H52A 0.9600
C52 H52B 0.9600
C52 H52C 0.9600
C362 H36D 0.9600
C362 H36E 0.9600
C362 H36F 0.9600
C280 C283 1.535(12)
C280 C282 1.515(11)
C280 C281 1.511(12)
C261 H26D 0.9600
C261 H26E 0.9600
C261 H26F 0.9600
C380 C383 1.507(11)
C380 C385 1.564(12)
C380 C381 1.519(11)
C380 C384 1.522(13)
C380 C382 1.558(13)
C380 C386 1.504(13)
C61 H61A 0.9600
C61 H61B 0.9600
C61 H61C 0.9600
C361 H36G 0.9600
C361 H36H 0.9600
C361 H36I 0.9600
C71 H71A 0.9600
C71 H71B 0.9600
C71 H71C 0.9600
C263 H26G 0.9600
C263 H26H 0.9600
C263 H26I 0.9600
C283 H28A 0.9600
C283 H28B 0.9600
C283 H28C 0.9600
C282 H28D 0.9600
C282 H28E 0.9600
C282 H28F 0.9600
C281 H28G 0.9600
C281 H28H 0.9600
C281 H28I 0.9600
C500 H50A 0.9600
C500 H50B 0.9600
C500 H50C 0.9600
C500 C501 1.514(17)
C185 H18A 0.9600
C185 H18B 0.9600
C185 H18C 0.9600
C383 H38A 0.9600
C383 H38B 0.9600
C383 H38C 0.9600
C183 H18D 0.9600
C183 H18E 0.9600
C183 H18F 0.9600
C502 H50D 0.9700
C502 H50E 0.9700
C502 C501 1.459(18)
C502 C503 1.46(2)
C501 H50F 0.9700
C501 H50G 0.9700
C503 H50H 0.9700
C503 H50I 0.9700
C503 C504 1.48(2)
C181 H18G 0.9600
C181 H18H 0.9600
C181 H18I 0.9600
C385 H38D 0.9600
C385 H38E 0.9600
C385 H38F 0.9600
C381 H38G 0.9600
C381 H38H 0.9600
C381 H38I 0.9600
C505 H50J 0.9600
C505 H50K 0.9600
C505 H50L 0.9600
C505 C504 1.43(2)
C504 H50M 0.9700
C504 H50N 0.9700
C184 H18J 0.9600
C184 H18K 0.9600
C184 H18L 0.9600
C182 H18M 0.9600
C182 H18N 0.9600
C182 H18O 0.9600
C186 H18P 0.9600
C186 H18Q 0.9600
C186 H18R 0.9600
C384 H38J 0.9600
C384 H38K 0.9600
C384 H38L 0.9600
C382 H38M 0.9600
C382 H38N 0.9600
C382 H38O 0.9600
C386 H38P 0.9600
C386 H38Q 0.9600
C386 H38R 0.9600

loop_
_exptl_oxdiff_crystal_face_indexfrac_h
_exptl_oxdiff_crystal_face_indexfrac_k
_exptl_oxdiff_crystal_face_indexfrac_l
_exptl_oxdiff_crystal_face_x
_exptl_oxdiff_crystal_face_y
_exptl_oxdiff_crystal_face_z
-0.0120 -22.9731 -15.9739 -0.8041 0.5044 0.3536
0.0120 22.9731 15.9739 0.8041 -0.5044 -0.3536
25.9888 -0.0166 -8.9930 0.2417 -0.1325 0.9454
-25.9888 0.0166 8.9930 -0.2417 0.1325 -0.9454
-1.0025 18.9613 -18.9968 -0.4196 -0.8958 0.0335
1.0025 -18.9613 18.9968 0.4196 0.8958 -0.0335
